data_1575967
loop_
_publ_author_name
'Zhang, Wei-Hong'
'Ma, Ya-Nan'
'Du, Guo-Tong'
'Wang, Ping'
'Xue, Dong-Xu'

_publ_section_title
;
 Fluorine-mediated single-step ethylene purification in face-transitive
 metal-organic frameworks from binary to ternary gas mixtures.
;
_journal_issue 47
_journal_name_full 'Chemical science'
_journal_page_first 22348
_journal_page_last 22356
_journal_paper_doi 10.1039/d5sc06836c
_journal_volume 16
_journal_year 2025
_chemical_formula_moiety 'C42 H21 F3 Mn3 N18 O7'
_chemical_formula_sum 'C42 H21 F3 Mn3 N18 O7'
_chemical_formula_weight 1111.57
_chemical_name_systematic nia-d-FTZB
_space_group_crystal_system hexagonal
_space_group_IT_number 194
_space_group_name_Hall '-P 6c 2c'
_space_group_name_H-M_alt 'P 63/m m c'
_atom_sites_solution_hydrogens geom
_atom_sites_solution_primary dual
_audit_creation_date 2025-07-12
_audit_creation_method
;
Olex2 1.5
(compiled 2025.05.31 svn.r86d253d1 for OlexSys, GUI svn.r7254)
;
_audit_update_record
;
2025-08-25 deposited with the CCDC.	2025-10-06 downloaded from the CCDC.
;
_cell_angle_alpha 90
_cell_angle_beta 90
_cell_angle_gamma 120
_cell_formula_units_Z 2
_cell_length_a 17.0909(9)
_cell_length_b 17.0909(9)
_cell_length_c 19.1443(15)
_cell_measurement_reflns_used 9901
_cell_measurement_temperature 243.00
_cell_measurement_theta_max 68.08
_cell_measurement_theta_min 5.50
_cell_volume 4842.8(5)
_computing_cell_refinement 'SAINT V8.40B (?, 2016)'
_computing_data_reduction 'SAINT V8.40B (?, 2016)'
_computing_molecular_graphics 'Olex2 1.5 (Dolomanov et al., 2009)'
_computing_publication_material 'Olex2 1.5 (Dolomanov et al., 2009)'
_computing_structure_refinement 'SHELXL 2018/3 (Sheldrick, 2015)'
_computing_structure_solution 'SHELXT 2018/2 (Sheldrick, 2018)'
_diffrn_ambient_temperature 243.00
_diffrn_measured_fraction_theta_full 0.987
_diffrn_measured_fraction_theta_max 0.987
_diffrn_measurement_device_type 'Bruker APEX-II CCD'
_diffrn_measurement_method '\f and \w scans'
_diffrn_radiation_type CuK\a
_diffrn_radiation_wavelength 1.54178
_diffrn_reflns_av_R_equivalents 0.0292
_diffrn_reflns_av_unetI/netI 0.0186
_diffrn_reflns_Laue_measured_fraction_full 0.987
_diffrn_reflns_Laue_measured_fraction_max 0.987
_diffrn_reflns_limit_h_max 8
_diffrn_reflns_limit_h_min -20
_diffrn_reflns_limit_k_max 20
_diffrn_reflns_limit_k_min -10
_diffrn_reflns_limit_l_max 12
_diffrn_reflns_limit_l_min -23
_diffrn_reflns_number 14993
_diffrn_reflns_point_group_measured_fraction_full 0.987
_diffrn_reflns_point_group_measured_fraction_max 0.987
_diffrn_reflns_theta_full 67.679
_diffrn_reflns_theta_max 68.088
_diffrn_reflns_theta_min 5.504
_diffrn_source_current 50.0
_diffrn_source_power 2.5
_diffrn_source_voltage 50.0
_diffrn_standards_number 0
_exptl_absorpt_coefficient_mu 3.482
_exptl_absorpt_correction_T_max 0.7530
_exptl_absorpt_correction_T_min 0.6759
_exptl_absorpt_correction_type none
_exptl_absorpt_process_details
;
SADABS-2016/2 (Bruker,2016/2) was used for absorption correction.
wR2(int) was 0.0443 before and 0.0373 after correction.
The Ratio of minimum to maximum transmission is 0.8976.
The \l/2 correction factor is Not present.
;
_exptl_crystal_colour 'clear light yellow'
_exptl_crystal_colour_lustre clear
_exptl_crystal_colour_modifier light
_exptl_crystal_colour_primary yellow
_exptl_crystal_density_diffrn 0.762
_exptl_crystal_description hexagonal
_exptl_crystal_F_000 1114
_exptl_crystal_size_max 0.18
_exptl_crystal_size_mid 0.12
_exptl_crystal_size_min 0.12
_refine_diff_density_max 0.673
_refine_diff_density_min -0.394
_refine_diff_density_rms 0.050
_refine_ls_extinction_method none
_refine_ls_goodness_of_fit_ref 1.066
_refine_ls_hydrogen_treatment constr
_refine_ls_matrix_type full
_refine_ls_number_parameters 149
_refine_ls_number_reflns 1673
_refine_ls_number_restraints 151
_refine_ls_restrained_S_all 1.180
_refine_ls_R_factor_all 0.0543
_refine_ls_R_factor_gt 0.0529
_refine_ls_shift/su_max 0.001
_refine_ls_shift/su_mean 0.000
_refine_ls_structure_factor_coef Fsqd
_refine_ls_weighting_details 'w=1/[\s^2^(Fo^2^)+(0.0884P)^2^+4.3897P] where P=(Fo^2^+2Fc^2^)/3'
_refine_ls_weighting_scheme calc
_refine_ls_wR_factor_gt 0.1441
_refine_ls_wR_factor_ref 0.1463
_reflns_Friedel_coverage 0.000
_reflns_number_gt 1624
_reflns_number_total 1673
_reflns_threshold_expression 'I > 2\s(I)'
_cod_data_source_file d5sc06836c2.cif
_cod_data_source_block a_CCDC1
_cod_depositor_comments 'Adding full bibliography for 1575966--1575967.cif.'
_cod_original_cell_volume 4842.8(6)
_cod_database_code 1575967
_shelx_shelxl_version_number 2018/3
_shelx_space_group_comment
;
The symmetry employed for this shelxl refinement is uniquely defined
by the following loop, which should always be used as a source of
symmetry information in preference to the above space-group names.
They are only intended as comments.
;
_olex2_refinement_description
;
1. Restrained distances
 C1-C00E
 1.47 with sigma of 0.01
 C00C-C008
 1.36 with sigma of 0.01
 O1-C00C = C00C-O004
 1.23 with sigma of 0.02
 F11-C3
 1.43 with sigma of 0.01
 O1-O004
 2.13 with sigma of 0.04
 C1-C00D \\sim C2-C1
 with sigma of 0.02
 Mn01_$3-O1 \\sim Mn01_$4-O004
 with sigma of 0.02
 F11-C00D \\sim F11-C008
 with sigma of 0.02
2. Restrained planarity
 N1, C1, N2, C00E, N004, N00B
 with sigma of 0.1
 C1, C00D, C00E, C008, C2, C3, C4, F11, C00C
 with sigma of 0.1
 C00C, O1, O004, C008
 with sigma of 0.1
3. Uiso/Uaniso restraints and constraints
Mn01 \\sim N1 \\sim N2 \\sim C1 \\sim N00B \\sim N004 \\sim C00D \\sim C3 \\sim
C008 \\sim C4 \\sim C2 \\sim C00E \\sim O004 \\sim O1 \\sim C00C \\sim F11:
within 2A with sigma of 0.01 and sigma for terminal atoms of 0.02 within 2A
Uanis(O004) \\sim Ueq, Uanis(C00C) \\sim Ueq, Uanis(N00B) \\sim Ueq,
Uanis(N004) \\sim Ueq: with sigma of 0.01 and sigma for terminal atoms of 0.02
Uanis(O1) \\sim Ueq, Uanis(O004) \\sim Ueq, Uanis(N00B) \\sim Ueq, Uanis(N004)
\\sim Ueq: with sigma of 0.01 and sigma for terminal atoms of 0.02
Uanis(N004) \\sim Ueq, Uanis(N00B) \\sim Ueq, Uanis(O004) \\sim Ueq, Uanis(O1)
\\sim Ueq: with sigma of 0.001 and sigma for terminal atoms of 0.002
Uanis(N1) \\sim Ueq: with sigma of 0.001 and sigma for terminal atoms of 0.002
4. Others
 Fixed Sof: N1(0.25) N2(0.25) C1(0.25) N00B(0.25) N004(0.25) C00D(0.25)
 H00D(0.25) C3(0.25) C008(0.125) C4(0.25) H4(0.25) C2(0.25) H2(0.25) C00E(0.25)
 O004(0.25) O1(0.25) C00C(0.25) F11(0.25)
5.a Aromatic/amide H refined with riding coordinates:
 C009(H009), C00A(H00A), C00D(H00D), C4(H4), C2(H2)
5.b Fitted pentagon refined as free rotating group:
 N1(N2,C1,N00B,N004)
5.c Fitted hexagon refined as free rotating group:
 C00D(C3,C008,C4,C2,C00E)
;
_smtbx_masks_void_probe_radius 1.2
_smtbx_masks_void_truncation_radius 1.2
_olex2_submission_special_instructions 'No special instructions were received'

loop_
_space_group_symop_operation_xyz
'x, y, z'
'-y, x-y, z'
'-x+y, -x, z'
'-x, -y, z+1/2'
'y, -x+y, z+1/2'
'x-y, x, z+1/2'
'y, x, -z'
'x-y, -y, -z'
'-x, -x+y, -z'
'-y, -x, -z+1/2'
'-x+y, y, -z+1/2'
'x, x-y, -z+1/2'
'-x, -y, -z'
'y, -x+y, -z'
'x-y, x, -z'
'x, y, -z-1/2'
'-y, x-y, -z-1/2'
'-x+y, -x, -z-1/2'
'-y, -x, z'
'-x+y, y, z'
'x, x-y, z'
'y, x, z-1/2'
'x-y, -y, z-1/2'
'-x, -x+y, z-1/2'

loop_
_atom_site_label
_atom_site_type_symbol
_atom_site_fract_x
_atom_site_fract_y
_atom_site_fract_z
_atom_site_U_iso_or_equiv
_atom_site_adp_type
_atom_site_occupancy
_atom_site_site_symmetry_order
_atom_site_calc_flag
_atom_site_refinement_flags_posn
_atom_site_refinement_flags_adp
_atom_site_refinement_flags_occupancy
_atom_site_disorder_assembly
_atom_site_disorder_group
Mn01 Mn 0.26300(2) 0.73700(2) 0.750000 0.0200(3) Uani 1 4 d S T P . .
O002 O 0.333333 0.666667 0.750000 0.0121(8) Uani 1 12 d S T P A .
N003 N 0.18792(12) 0.81208(12) 0.750000 0.0461(11) Uani 1 4 d S T P A .
N1 N 0.1674(5) 0.6293(6) 0.6812(3) 0.035(3) Uani 0.25 1 d G U P A -1
N2 N 0.1137(6) 0.6284(6) 0.6243(4) 0.035(2) Uani 0.25 1 d G U P A -1
C1 C 0.0935(5) 0.5525(7) 0.5818(3) 0.043(3) Uani 0.25 1 d DG U P A -1
N00B N 0.1347(5) 0.5064(5) 0.6125(4) 0.0201(17) Uani 0.25 1 d G U P A -1
N004 N 0.1803(5) 0.5538(6) 0.6739(4) 0.025(2) Uani 0.25 1 d G U P A -1
N005 N -0.04603(13) 0.9079(3) 0.750000 0.0652(17) Uani 1 4 d S T P . .
C006 C 0.09412(16) 0.90588(16) 0.750000 0.0601(18) Uani 1 4 d S T P . .
C007 C 0.04385(16) 0.95615(16) 0.750000 0.0621(19) Uani 1 4 d S T P . .
C009 C 0.0990(3) 0.7697(3) 0.750000 0.0859(19) Uani 1 2 d S T P . .
H009 H 0.067318 0.706157 0.750000 0.103 Uiso 1 2 calc R U P A .
C00A C 0.0497(3) 0.8142(3) 0.750000 0.092(2) Uani 1 2 d S T P A .
H00A H -0.013782 0.781125 0.750000 0.110 Uiso 1 2 calc R U P . .
C00D C 0.0247(5) 0.4481(7) 0.4851(4) 0.064(4) Uani 0.25 1 d DG U P A -1
H00D H 0.057669 0.419879 0.497870 0.077 Uiso 0.25 1 calc R U P A -1
C3 C -0.0327(6) 0.4171(7) 0.4277(5) 0.072(3) Uani 0.25 1 d DG U P A -1
C008 C -0.0815(6) 0.4589(8) 0.4088(4) 0.045(3) Uani 0.25 1 d DG U P A -1
C4 C -0.0730(6) 0.5317(7) 0.4474(5) 0.060(3) Uani 0.25 1 d G U P A -1
H4 H -0.105976 0.559978 0.434683 0.072 Uiso 0.25 1 calc R U P A -1
C2 C -0.0156(5) 0.5627(7) 0.5049(4) 0.062(4) Uani 0.25 1 d DG U P A -1
H2 H -0.009776 0.611928 0.530958 0.075 Uiso 0.25 1 calc R U P A -1
C00E C 0.0332(4) 0.5209(7) 0.5237(3) 0.052(2) Uani 0.25 1 d DG U P A -1
O004 O -0.1849(5) 0.4604(6) 0.3390(4) 0.0238(18) Uani 0.25 1 d D U P A -1
O1 O -0.1651(4) 0.3461(4) 0.3268(4) 0.0197(15) Uani 0.25 1 d D U P A -1
C00C C -0.1463(5) 0.4197(9) 0.3524(3) 0.0315(18) Uani 0.25 1 d D U P A -1
F11 F -0.0542(11) 0.3304(8) 0.4036(7) 0.175(5) Uani 0.25 1 d D U P A -1

loop_
_atom_site_aniso_label
_atom_site_aniso_U_11
_atom_site_aniso_U_22
_atom_site_aniso_U_33
_atom_site_aniso_U_23
_atom_site_aniso_U_13
_atom_site_aniso_U_12
Mn01 0.0188(3) 0.0188(3) 0.0242(4) 0.000 0.000 0.0107(2)
O002 0.0045(10) 0.0045(10) 0.027(2) 0.000 0.000 0.0023(5)
N003 0.0267(14) 0.0267(14) 0.091(3) 0.000 0.000 0.0180(16)
N1 0.035(3) 0.036(3) 0.035(3) 0.0028(10) -0.0034(10) 0.0174(15)
N2 0.032(4) 0.048(4) 0.032(4) -0.014(3) -0.005(3) 0.026(3)
C1 0.041(4) 0.033(5) 0.050(4) -0.023(5) -0.014(4) 0.014(5)
N00B 0.0202(19) 0.0184(19) 0.0201(19) -0.0001(10) -0.0017(10) 0.0084(12)
N004 0.025(2) 0.025(2) 0.024(2) -0.0018(10) -0.0003(10) 0.0127(13)
N005 0.0205(15) 0.021(2) 0.155(5) 0.000 0.000 0.0105(10)
C006 0.0253(18) 0.0253(18) 0.133(6) 0.000 0.000 0.015(2)
C007 0.0220(17) 0.0220(17) 0.142(6) 0.000 0.000 0.011(2)
C009 0.0288(19) 0.0231(18) 0.208(6) 0.000 0.000 0.0146(16)
C00A 0.0245(19) 0.029(2) 0.225(7) 0.000 0.000 0.0157(17)
C00D 0.076(6) 0.066(6) 0.071(7) -0.042(6) -0.050(6) 0.052(5)
C3 0.078(6) 0.071(6) 0.078(6) -0.048(5) -0.051(5) 0.046(5)
C008 0.060(5) 0.055(6) 0.029(3) -0.027(7) -0.030(4) 0.036(6)
C4 0.070(6) 0.063(6) 0.061(5) -0.031(5) -0.034(5) 0.043(5)
C2 0.064(7) 0.062(6) 0.064(6) -0.035(7) -0.043(6) 0.035(6)
C00E 0.060(4) 0.048(5) 0.056(4) -0.047(5) -0.030(3) 0.032(4)
O004 0.023(2) 0.025(2) 0.0190(19) -0.0016(10) -0.0019(10) 0.0089(12)
O1 0.0197(17) 0.0217(17) 0.0207(17) -0.0003(9) -0.0039(10) 0.0126(11)
C00C 0.036(3) 0.031(4) 0.033(3) -0.009(4) -0.012(2) 0.021(4)
F11 0.230(13) 0.146(10) 0.159(10) -0.071(9) -0.103(9) 0.100(10)

loop_
_atom_type_symbol
_atom_type_description
_atom_type_scat_dispersion_real
_atom_type_scat_dispersion_imag
_atom_type_scat_source
C C 0.0181 0.0091 'International Tables Vol C Tables 4.2.6.8 and 6.1.1.4'
H H 0.0000 0.0000 'International Tables Vol C Tables 4.2.6.8 and 6.1.1.4'
F F 0.0727 0.0534 'International Tables Vol C Tables 4.2.6.8 and 6.1.1.4'
Mn Mn -0.5299 2.8052 'International Tables Vol C Tables 4.2.6.8 and 6.1.1.4'
N N 0.0311 0.0180 'International Tables Vol C Tables 4.2.6.8 and 6.1.1.4'
O O 0.0492 0.0322 'International Tables Vol C Tables 4.2.6.8 and 6.1.1.4'

loop_
_geom_angle_atom_site_label_1
_geom_angle_atom_site_label_2
_geom_angle_atom_site_label_3
_geom_angle
_geom_angle_site_symmetry_1
_geom_angle_site_symmetry_3
_geom_angle_publ_flag
O002 Mn01 N003 180.0 . . ?
O002 Mn01 N1 85.3(3) . . ?
N1 Mn01 N003 94.7(3) . . ?
Mn01 O002 Mn01 120.0 . 3_565 ?
Mn01 O002 Mn01 120.0 . 2_665 ?
Mn01 O002 Mn01 120.0 3_565 2_665 ?
C009 N003 Mn01 121.5(2) . . ?
C009 N003 Mn01 121.5(2) 19_665 . ?
C009 N003 C009 117.0(4) . 19_665 ?
N2 N1 Mn01 132.7(6) . . ?
N2 N1 N004 108.0 . . ?
N004 N1 Mn01 115.6(6) . . ?
N1 N2 C1 108.0 . . ?
N2 C1 N00B 108.0 . . ?
N2 C1 C00E 126.3(7) . . ?
N00B C1 C00E 125.3(7) . . ?
N004 N00B C1 108.0 . . ?
N00B N004 N1 108.0 . . ?
C007 N005 C007 115.2(5) 3_465 . ?
C00A C006 C007 121.0(2) . . ?
C00A C006 C007 121.0(2) 19_665 . ?
C00A C006 C00A 117.9(5) . 19_665 ?
N005 C007 N005 124.8(5) 2_675 . ?
N005 C007 C006 117.6(2) 2_675 . ?
N005 C007 C006 117.6(2) . . ?
N003 C009 H009 118.4 . . ?
N003 C009 C00A 123.2(3) . . ?
C00A C009 H009 118.4 . . ?
C006 C00A C009 119.4(3) . . ?
C006 C00A H00A 120.3 . . ?
C009 C00A H00A 120.3 . . ?
C3 C00D H00D 120.0 . . ?
C3 C00D C00E 120.0 . . ?
C00E C00D H00D 120.0 . . ?
C00D C3 C008 120.0 . . ?
C00D C3 F11 114.9(6) . . ?
C008 C3 F11 123.1(6) . . ?
C3 C008 C00C 118.1(8) . . ?
C4 C008 C3 120.0 . . ?
C4 C008 C00C 121.7(8) . . ?
C008 C4 H4 120.0 . . ?
C008 C4 C2 120.0 . . ?
C2 C4 H4 120.0 . . ?
C4 C2 H2 120.0 . . ?
C4 C2 C00E 120.0 . . ?
C00E C2 H2 120.0 . . ?
C00D C00E C1 119.1(6) . . ?
C2 C00E C1 120.9(6) . . ?
C2 C00E C00D 120.0 . . ?
C00C O004 Mn01 138.5(7) . 9_556 ?
C00C O1 Mn01 131.8(6) . 13_566 ?
O004 C00C C008 113.9(11) . . ?
O004 C00C O1 124.5(7) . . ?
O1 C00C C008 121.2(11) . . ?

loop_
_geom_bond_atom_site_label_1
_geom_bond_atom_site_label_2
_geom_bond_distance
_geom_bond_site_symmetry_2
_geom_bond_publ_flag
Mn01 O002 2.0820(6) . ?
Mn01 N003 2.223(4) . ?
Mn01 N1 2.188(5) . ?
N003 C009 1.317(4) 19_665 ?
N003 C009 1.317(4) . ?
N1 N2 1.4200 . ?
N1 N004 1.4200 . ?
N2 C1 1.4200 . ?
C1 N00B 1.4200 . ?
C1 C00E 1.426(4) . ?
N00B N004 1.4200 . ?
N005 C007 1.331(3) . ?
N005 C007 1.331(3) 3_465 ?
C006 C007 1.488(6) . ?
C006 C00A 1.358(5) 19_665 ?
C006 C00A 1.358(5) . ?
C009 H009 0.9400 . ?
C009 C00A 1.389(5) . ?
C00A H00A 0.9400 . ?
C00D H00D 0.9400 . ?
C00D C3 1.3900 . ?
C00D C00E 1.3900 . ?
C3 C008 1.3900 . ?
C3 F11 1.415(9) . ?
C008 C4 1.3900 . ?
C008 C00C 1.449(6) . ?
C4 H4 0.9400 . ?
C4 C2 1.3900 . ?
C2 H2 0.9400 . ?
C2 C00E 1.3900 . ?
O004 C00C 1.202(14) . ?
O1 C00C 1.234(14) . ?

loop_
_geom_torsion_atom_site_label_1
_geom_torsion_atom_site_label_2
_geom_torsion_atom_site_label_3
_geom_torsion_atom_site_label_4
_geom_torsion
_geom_torsion_site_symmetry_1
_geom_torsion_site_symmetry_2
_geom_torsion_site_symmetry_3
_geom_torsion_site_symmetry_4
_geom_torsion_publ_flag
Mn01 N003 C009 C00A 180.000(0) . . . . ?
Mn01 N1 N2 C1 156.7(7) . . . . ?
Mn01 N1 N004 N00B -161.2(5) . . . . ?
Mn01 O004 C00C C008 160.1(8) 9_556 . . . ?
Mn01 O004 C00C O1 -27.2(17) 9_556 . . . ?
Mn01 O1 C00C C008 174.5(7) 13_566 . . . ?
Mn01 O1 C00C O004 2.3(14) 13_566 . . . ?
N003 C009 C00A C006 0.000(0) . . . . ?
N1 N2 C1 N00B 0.0 . . . . ?
N1 N2 C1 C00E 172.7(7) . . . . ?
N2 N1 N004 N00B 0.0 . . . . ?
N2 C1 N00B N004 0.0 . . . . ?
N2 C1 C00E C00D 176.5(5) . . . . ?
N2 C1 C00E C2 -2.6(8) . . . . ?
C1 N00B N004 N1 0.0 . . . . ?
N00B C1 C00E C00D -12.0(8) . . . . ?
N00B C1 C00E C2 168.9(6) . . . . ?
N004 N1 N2 C1 0.0 . . . . ?
C007 N005 C007 N005 0.0 3_465 . . 2_675 ?
C007 N005 C007 C006 180.0 3_465 . . . ?
C007 C006 C00A C009 180.000(0) . . . . ?
C009 N003 C009 C00A 0.000(0) 19_665 . . . ?
C00A C006 C007 N005 0.0 . . . . ?
C00A C006 C007 N005 0.0 19_665 . . 2_675 ?
C00A C006 C007 N005 180.0 . . . 2_675 ?
C00A C006 C007 N005 180.0 19_665 . . . ?
C00A C006 C00A C009 0.000(0) 19_665 . . . ?
C00D C3 C008 C4 0.0 . . . . ?
C00D C3 C008 C00C -174.8(8) . . . . ?
C3 C00D C00E C1 -179.1(6) . . . . ?
C3 C00D C00E C2 0.0 . . . . ?
C3 C008 C4 C2 0.0 . . . . ?
C3 C008 C00C O004 -179.3(7) . . . . ?
C3 C008 C00C O1 7.7(11) . . . . ?
C008 C4 C2 C00E 0.0 . . . . ?
C4 C008 C00C O004 6.0(12) . . . . ?
C4 C008 C00C O1 -166.9(7) . . . . ?
C4 C2 C00E C1 179.1(6) . . . . ?
C4 C2 C00E C00D 0.0 . . . . ?
C00E C1 N00B N004 -172.8(7) . . . . ?
C00E C00D C3 C008 0.0 . . . . ?
C00E C00D C3 F11 -164.4(11) . . . . ?
C00C C008 C4 C2 174.6(9) . . . . ?
F11 C3 C008 C4 163.1(12) . . . . ?
F11 C3 C008 C00C -11.7(12) . . . . ?

loop_
_smtbx_masks_void_nr
_smtbx_masks_void_average_x
_smtbx_masks_void_average_y
_smtbx_masks_void_average_z
_smtbx_masks_void_volume
_smtbx_masks_void_count_electrons
_smtbx_masks_void_content
1 -0.423 -0.296 -0.642 2763.4 273.0 ?
